data_4348677
loop_
_publ_author_name
'Werncke, C. Gunnar'
'Bouammali, Mohammed-Amine'
'Baumard, Julie'
'Suaud, Nicolas'
'Martins, Cyril'
'Guih\'ery, Nathalie'
'Vendier, Laure'
'Zheng, Jianxia'
'Sortais, Jean-Baptiste'
'Darcel, Christophe'
'Sabo-Etienne, Sylviane'
'Sutter, Jean-Pascal'
'Bontemps, S\'ebastien'
'Pichon, C\'eline'

_publ_section_title
;
 Ising-type Magnetic Anisotropy and Slow Relaxation of the Magnetization
 in Four-Coordinate Amido-Pyridine Fe<sup>II</sup> Complexes.
;
_journal_issue 21
_journal_name_full 'Inorganic chemistry'
_journal_page_first 10968
_journal_page_last 10977
_journal_paper_doi 10.1021/acs.inorgchem.6b01512
_journal_volume 55
_journal_year 2016
_chemical_compound_source 'synthesis as described'
_chemical_formula_moiety 'C30 H34 Fe N4'
_chemical_formula_sum 'C30 H34 Fe N4'
_chemical_formula_weight 506.46
_space_group_IT_number 15
_space_group_name_Hall '-C 2yc'
_space_group_name_H-M_alt 'C 1 2/c 1'
_symmetry_cell_setting monoclinic
_symmetry_Int_Tables_number 15
_symmetry_space_group_name_Hall '-C 2yc'
_symmetry_space_group_name_H-M 'C 1 2/c 1'
_atom_sites_solution_hydrogens geom
_atom_sites_solution_primary direct
_atom_sites_solution_secondary difmap
_audit_creation_date 2013-09-06T10:44:32-00:00
_audit_creation_method 'WinGX routine CIF_UPDATE'
_cell_angle_alpha 90
_cell_angle_beta 90.2130(10)
_cell_angle_gamma 90
_cell_formula_units_Z 4
_cell_length_a 15.4342(5)
_cell_length_b 8.3442(2)
_cell_length_c 20.5049(7)
_cell_measurement_reflns_used 9886
_cell_measurement_temperature 180(2)
_cell_measurement_theta_max 33.31
_cell_measurement_theta_min 2.64
_cell_measurement_wavelength 0.71073
_cell_volume 2640.73(14)
_computing_cell_refinement 'Bruker SAINT'
_computing_data_collection 'Bruker APEX2'
_computing_data_reduction 'Bruker SAINT'
_computing_molecular_graphics 'Ortep-3 for Windows (Farrugia, 1997)'
_computing_publication_material 'WinGX publication routines (Farrugia, 1999)'
_computing_structure_refinement 'SHELXL-97 (Sheldrick, 1997)'
_computing_structure_solution 'SHELXS-97 (Sheldrick, 2008)'
_diffrn_ambient_temperature 180(2)
_diffrn_measured_fraction_theta_full 1
_diffrn_measured_fraction_theta_max 0.95
_diffrn_measurement_device_type 'Bruker Kappa APEX II'
_diffrn_measurement_method \w-\f
_diffrn_radiation_monochromator graphite
_diffrn_radiation_probe x-ray
_diffrn_radiation_type MoK\a
_diffrn_radiation_wavelength 0.71073
_diffrn_reflns_av_R_equivalents 0.0232
_diffrn_reflns_av_unetI/netI 0.0239
_diffrn_reflns_limit_h_max 22
_diffrn_reflns_limit_h_min -23
_diffrn_reflns_limit_k_max 12
_diffrn_reflns_limit_k_min -12
_diffrn_reflns_limit_l_max 31
_diffrn_reflns_limit_l_min -30
_diffrn_reflns_number 26604
_diffrn_reflns_theta_full 25
_diffrn_reflns_theta_max 33.38
_diffrn_reflns_theta_min 2.64
_diffrn_standards_decay_% 0
_diffrn_standards_interval_count 0
_diffrn_standards_interval_time 0
_diffrn_standards_number 0
_exptl_absorpt_coefficient_mu 0.596
_exptl_absorpt_correction_T_max 0.997
_exptl_absorpt_correction_T_min 0.915
_exptl_absorpt_correction_type multi-scan
_exptl_absorpt_process_details
;
        [c.f. r.h. blessing, acta cryst. (1995), a51, 33-38]
;
_exptl_crystal_colour RED
_exptl_crystal_density_diffrn 1.274
_exptl_crystal_density_method 'not measured'
_exptl_crystal_description PLATELET
_exptl_crystal_F_000 1072
_exptl_crystal_size_max 0.17
_exptl_crystal_size_mid 0.14
_exptl_crystal_size_min 0.03
_refine_diff_density_max 0.39
_refine_diff_density_min -0.248
_refine_diff_density_rms 0.057
_refine_ls_extinction_method none
_refine_ls_goodness_of_fit_ref 1.058
_refine_ls_hydrogen_treatment constr
_refine_ls_matrix_type full
_refine_ls_number_parameters 162
_refine_ls_number_reflns 4877
_refine_ls_number_restraints 0
_refine_ls_restrained_S_all 1.058
_refine_ls_R_factor_all 0.0499
_refine_ls_R_factor_gt 0.0361
_refine_ls_shift/su_max 0.001
_refine_ls_shift/su_mean 0
_refine_ls_structure_factor_coef Fsqd
_refine_ls_weighting_details 'calc w=1/[\s^2^(Fo^2^)+(0.0496P)^2^+1.2044P] where P=(Fo^2^+2Fc^2^)/3'
_refine_ls_weighting_scheme calc
_refine_ls_wR_factor_gt 0.0908
_refine_ls_wR_factor_ref 0.0973
_reflns_number_gt 3971
_reflns_number_total 4877
_reflns_threshold_expression >2sigma(I)
_cod_data_source_file ic6b01512_si_002.cif
_cod_data_source_block complex1
_cod_database_code 4348677

loop_
_symmetry_equiv_pos_as_xyz
'x, y, z'
'-x, y, -z+1/2'
'x+1/2, y+1/2, z'
'-x+1/2, y+1/2, -z+1/2'
'-x, -y, -z'
'x, -y, z-1/2'
'-x+1/2, -y+1/2, -z'
'x+1/2, -y+1/2, z-1/2'

loop_
_atom_site_label
_atom_site_type_symbol
_atom_site_fract_x
_atom_site_fract_y
_atom_site_fract_z
_atom_site_U_iso_or_equiv
_atom_site_adp_type
_atom_site_occupancy
_atom_site_symmetry_multiplicity
_atom_site_calc_flag
_atom_site_refinement_flags
Fe1 Fe 0 0.99264(3) 0.25 0.01984(7) Uani 1 2 d S
N1 N 0.10647(6) 1.14811(11) 0.23290(4) 0.02277(18) Uani 1 1 d .
N2 N 0.02425(6) 0.93296(12) 0.16048(4) 0.02376(19) Uani 1 1 d .
C1 C 0.14051(7) 1.12933(13) 0.17317(5) 0.0233(2) Uani 1 1 d .
C2 C 0.09494(9) 1.01423(15) 0.12839(6) 0.0295(2) Uani 1 1 d .
H1 H 0.0722 1.0734 0.0901 0.035 Uiso 1 1 calc R
H15 H 0.137 0.9338 0.1125 0.035 Uiso 1 1 calc R
C3 C -0.01645(7) 0.81485(13) 0.12120(5) 0.0219(2) Uani 1 1 d .
C4 C -0.07747(8) 0.85722(14) 0.07278(5) 0.0245(2) Uani 1 1 d .
C5 C -0.10035(10) 1.03011(16) 0.06069(7) 0.0357(3) Uani 1 1 d .
H5 H -0.0996 1.0887 0.1021 0.054 Uiso 1 1 calc R
H3 H -0.1583 1.0366 0.0412 0.054 Uiso 1 1 calc R
H4 H -0.058 1.0775 0.0309 0.054 Uiso 1 1 calc R
C6 C -0.11792(8) 0.73782(15) 0.03623(6) 0.0274(2) Uani 1 1 d .
H6 H -0.1585 0.7681 0.0035 0.033 Uiso 1 1 calc R
C7 C -0.10106(8) 0.57609(15) 0.04591(6) 0.0295(2) Uani 1 1 d .
C8 C -0.14796(11) 0.4487(2) 0.00714(8) 0.0445(3) Uani 1 1 d .
H8 H -0.1068 0.3652 -0.0058 0.067 Uiso 1 1 calc R
H7 H -0.1738 0.497 -0.0319 0.067 Uiso 1 1 calc R
H9 H -0.1937 0.4013 0.034 0.067 Uiso 1 1 calc R
C9 C -0.03999(9) 0.53572(15) 0.09309(7) 0.0317(3) Uani 1 1 d .
H13 H -0.0272 0.4258 0.1003 0.038 Uiso 1 1 calc R
C10 C 0.00312(8) 0.65125(14) 0.13019(6) 0.0275(2) Uani 1 1 d .
C11 C 0.07269(11) 0.60021(19) 0.17788(8) 0.0438(3) Uani 1 1 d .
H11 H 0.0613 0.6483 0.2206 0.066 Uiso 1 1 calc R
H12 H 0.1293 0.636 0.1621 0.066 Uiso 1 1 calc R
H10 H 0.0726 0.4832 0.1819 0.066 Uiso 1 1 calc R
C12 C 0.21543(8) 1.21020(16) 0.15443(7) 0.0326(3) Uani 1 1 d .
H19 H 0.2381 1.1961 0.1118 0.039 Uiso 1 1 calc R
C13 C 0.25639(9) 1.31055(18) 0.19804(8) 0.0391(3) Uani 1 1 d .
H16 H 0.3083 1.3644 0.1864 0.047 Uiso 1 1 calc R
C14 C 0.22051(10) 1.33156(18) 0.25921(7) 0.0400(3) Uani 1 1 d .
H17 H 0.247 1.401 0.2901 0.048 Uiso 1 1 calc R
C15 C 0.14593(9) 1.25013(15) 0.27440(6) 0.0323(3) Uani 1 1 d .
H18 H 0.121 1.2665 0.3162 0.039 Uiso 1 1 calc R

loop_
_atom_site_aniso_label
_atom_site_aniso_U_11
_atom_site_aniso_U_22
_atom_site_aniso_U_33
_atom_site_aniso_U_23
_atom_site_aniso_U_13
_atom_site_aniso_U_12
Fe1 0.01993(12) 0.02539(11) 0.01422(10) 0 0.00210(7) 0
N1 0.0230(4) 0.0250(4) 0.0204(4) 0.0011(3) -0.0004(3) -0.0007(3)
N2 0.0258(5) 0.0290(4) 0.0166(4) -0.0022(3) 0.0031(3) -0.0037(4)
C1 0.0205(5) 0.0269(5) 0.0226(5) 0.0044(4) 0.0018(4) 0.0016(4)
C2 0.0283(6) 0.0410(6) 0.0192(5) -0.0025(4) 0.0065(4) -0.0048(5)
C3 0.0239(5) 0.0261(5) 0.0159(4) -0.0011(3) 0.0035(4) -0.0003(4)
C4 0.0271(5) 0.0278(5) 0.0185(4) 0.0009(4) 0.0017(4) 0.0006(4)
C5 0.0445(8) 0.0308(6) 0.0318(6) 0.0017(5) -0.0075(6) 0.0057(5)
C6 0.0255(6) 0.0358(6) 0.0209(5) 0.0001(4) -0.0009(4) -0.0031(4)
C7 0.0280(6) 0.0328(6) 0.0276(6) -0.0044(4) 0.0048(5) -0.0066(5)
C8 0.0440(8) 0.0422(7) 0.0472(8) -0.0109(6) -0.0020(7) -0.0149(6)
C9 0.0347(7) 0.0246(5) 0.0356(7) 0.0003(4) 0.0020(5) -0.0005(4)
C10 0.0283(6) 0.0286(5) 0.0256(5) 0.0017(4) -0.0004(4) 0.0029(4)
C11 0.0475(8) 0.0384(7) 0.0455(8) 0.0029(6) -0.0152(7) 0.0115(6)
C12 0.0246(6) 0.0389(6) 0.0344(6) 0.0071(5) 0.0063(5) -0.0021(5)
C13 0.0255(6) 0.0427(7) 0.0490(8) 0.0093(6) -0.0021(6) -0.0105(5)
C14 0.0397(8) 0.0390(7) 0.0414(7) 0.0024(6) -0.0109(6) -0.0140(6)
C15 0.0380(7) 0.0328(6) 0.0261(5) -0.0008(4) -0.0029(5) -0.0071(5)

loop_
_atom_type_symbol
_atom_type_description
_atom_type_scat_dispersion_real
_atom_type_scat_dispersion_imag
_atom_type_scat_source
C C 0.0033 0.0016 'International Tables Vol C Tables 4.2.6.8 and 6.1.1.4'
H H 0 0 'International Tables Vol C Tables 4.2.6.8 and 6.1.1.4'
N N 0.0061 0.0033 'International Tables Vol C Tables 4.2.6.8 and 6.1.1.4'
Fe Fe 0.3463 0.8444 'International Tables Vol C Tables 4.2.6.8 and 6.1.1.4'

loop_
_geom_angle_atom_site_label_1
_geom_angle_atom_site_label_2
_geom_angle_atom_site_label_3
_geom_angle
_geom_angle_site_symmetry_1
_geom_angle_site_symmetry_3
N2 Fe1 N2 150.25(6) . 2
N2 Fe1 N1 81.28(4) . .
N2 Fe1 N1 117.72(4) 2 .
N2 Fe1 N1 117.72(4) . 2
N2 Fe1 N1 81.28(4) 2 2
N1 Fe1 N1 104.70(5) . 2
C1 N1 C15 118.16(10) . .
C1 N1 Fe1 112.62(7) . .
C15 N1 Fe1 129.04(8) . .
C3 N2 C2 113.65(9) . .
C3 N2 Fe1 129.00(7) . .
C2 N2 Fe1 117.33(7) . .
N1 C1 C12 121.49(11) . .
N1 C1 C2 116.62(10) . .
C12 C1 C2 121.87(10) . .
N2 C2 C1 111.98(9) . .
N2 C2 H1 109.2 . .
C1 C2 H1 109.2 . .
N2 C2 H15 109.2 . .
C1 C2 H15 109.2 . .
H1 C2 H15 107.9 . .
C10 C3 C4 118.46(10) . .
C10 C3 N2 120.29(10) . .
C4 C3 N2 121.25(10) . .
C6 C4 C3 119.74(11) . .
C6 C4 C5 119.50(11) . .
C3 C4 C5 120.76(10) . .
C4 C5 H5 109.5 . .
C4 C5 H3 109.5 . .
H5 C5 H3 109.5 . .
C4 C5 H4 109.5 . .
H5 C5 H4 109.5 . .
H3 C5 H4 109.5 . .
C7 C6 C4 122.33(11) . .
C7 C6 H6 118.8 . .
C4 C6 H6 118.8 . .
C6 C7 C9 117.48(11) . .
C6 C7 C8 121.30(13) . .
C9 C7 C8 121.22(13) . .
C7 C8 H8 109.5 . .
C7 C8 H7 109.5 . .
H8 C8 H7 109.5 . .
C7 C8 H9 109.5 . .
H8 C8 H9 109.5 . .
H7 C8 H9 109.5 . .
C7 C9 C10 122.20(11) . .
C7 C9 H13 118.9 . .
C10 C9 H13 118.9 . .
C9 C10 C3 119.74(11) . .
C9 C10 C11 119.63(11) . .
C3 C10 C11 120.59(11) . .
C10 C11 H11 109.5 . .
C10 C11 H12 109.5 . .
H11 C11 H12 109.5 . .
C10 C11 H10 109.5 . .
H11 C11 H10 109.5 . .
H12 C11 H10 109.5 . .
C13 C12 C1 119.64(12) . .
C13 C12 H19 120.2 . .
C1 C12 H19 120.2 . .
C12 C13 C14 118.77(12) . .
C12 C13 H16 120.6 . .
C14 C13 H16 120.6 . .
C15 C14 C13 118.77(13) . .
C15 C14 H17 120.6 . .
C13 C14 H17 120.6 . .
N1 C15 C14 123.13(12) . .
N1 C15 H18 118.4 . .
C14 C15 H18 118.4 . .

loop_
_geom_bond_atom_site_label_1
_geom_bond_atom_site_label_2
_geom_bond_distance
_geom_bond_site_symmetry_2
Fe1 N2 1.9397(9) .
Fe1 N2 1.9397(9) 2
Fe1 N1 2.1238(9) .
Fe1 N1 2.1238(9) 2
N1 C1 1.3437(14) .
N1 C15 1.3476(15) .
N2 C3 1.4181(14) .
N2 C2 1.4452(15) .
C1 C12 1.3941(16) .
C1 C2 1.5017(17) .
C2 H1 0.99 .
C2 H15 0.99 .
C3 C10 1.4100(16) .
C3 C4 1.4110(16) .
C4 C6 1.3930(16) .
C4 C5 1.5056(17) .
C5 H5 0.98 .
C5 H3 0.98 .
C5 H4 0.98 .
C6 C7 1.3885(18) .
C6 H6 0.95 .
C7 C9 1.3895(19) .
C7 C8 1.5106(18) .
C8 H8 0.98 .
C8 H7 0.98 .
C8 H9 0.98 .
C9 C10 1.3953(18) .
C9 H13 0.95 .
C10 C11 1.5110(18) .
C11 H11 0.98 .
C11 H12 0.98 .
C11 H10 0.98 .
C12 C13 1.377(2) .
C12 H19 0.95 .
C13 C14 1.384(2) .
C13 H16 0.95 .
C14 C15 1.3735(19) .
C14 H17 0.95 .
C15 H18 0.95 .
